data_4066317
loop_
_publ_author_name
'Saliu, Kuburat O.'
'Cheng, Jianhua'
'McDonald, Robert'
'Ferguson, Michael J.'
'Takats, Josef'

_publ_section_title
;
 Reactions of Scorpionate-Anchored Yttrium and Lutetium Dialkyls with
 Terminal Alkynes: From Bimetallic Complexes with Bridging Enynediyl
 Ligands to Monomeric Terminal Dialkynyl Complexes&#x2020;
;
_journal_issue 21
_journal_name_full Organometallics
_journal_page_first 4950
_journal_paper_doi 10.1021/om100393w
_journal_volume 29
_journal_year 2010
_chemical_formula_moiety 'C109 H156 B Lu N6 O, 3.5(C5 H12)'
_chemical_formula_sum 'C126.5 H198 B Lu N6 O'
_chemical_formula_weight 2004.69
_chemical_name_systematic
; 
 ? 
;
_space_group_IT_number 14
_symmetry_cell_setting monoclinic
_symmetry_space_group_name_Hall '-P 2ybc'
_symmetry_space_group_name_H-M 'P 1 21/c 1'
_atom_sites_solution_hydrogens geom
_atom_sites_solution_primary direct
_atom_sites_solution_secondary difmap
_audit_creation_method SHELXL-97
_cell_angle_alpha 90.00
_cell_angle_beta 100.034(2)
_cell_angle_gamma 90.00
_cell_formula_units_Z 4
_cell_length_a 14.2069(14)
_cell_length_b 37.457(4)
_cell_length_c 23.450(2)
_cell_measurement_reflns_used 8086
_cell_measurement_temperature 173(2)
_cell_measurement_theta_max 26.11
_cell_measurement_theta_min 2.08
_cell_volume 12288(2)
_computing_cell_refinement 'Bruker SAINT'
_computing_data_collection 'Bruker SMART'
_computing_data_reduction 'Bruker SAINT'
_computing_molecular_graphics 'Bruker SHELXTL'
_computing_publication_material 'Bruker SHELXTL'
_computing_structure_refinement 'SHELXL-97 (Sheldrick, 2008)'
_computing_structure_solution 'SHELXS-97 (Sheldrick, 2008)'
_diffrn_ambient_temperature 173(2)
_diffrn_measured_fraction_theta_full 1.000
_diffrn_measured_fraction_theta_max 1.000
_diffrn_measurement_device_type 'Bruker SMART 1000 CCD'
_diffrn_measurement_method '\w scans'
_diffrn_radiation_monochromator graphite
_diffrn_radiation_source 'fine-focus sealed tube'
_diffrn_radiation_type MoK\a
_diffrn_radiation_wavelength 0.71073
_diffrn_reflns_av_R_equivalents 0.1127
_diffrn_reflns_av_sigmaI/netI 0.1101
_diffrn_reflns_limit_h_max 17
_diffrn_reflns_limit_h_min -17
_diffrn_reflns_limit_k_max 44
_diffrn_reflns_limit_k_min -44
_diffrn_reflns_limit_l_max 28
_diffrn_reflns_limit_l_min -28
_diffrn_reflns_number 81486
_diffrn_reflns_theta_full 25.25
_diffrn_reflns_theta_max 25.25
_diffrn_reflns_theta_min 1.55
_exptl_absorpt_coefficient_mu 0.851
_exptl_absorpt_correction_T_max 0.9507
_exptl_absorpt_correction_T_min 0.7905
_exptl_absorpt_correction_type integration
_exptl_absorpt_process_details 'SADABS (Sheldrick, 2008)'
_exptl_crystal_colour colourless
_exptl_crystal_density_diffrn 1.084
_exptl_crystal_density_method 'not measured'
_exptl_crystal_description plate
_exptl_crystal_F_000 4332
_exptl_crystal_size_max 0.29
_exptl_crystal_size_mid 0.27
_exptl_crystal_size_min 0.06
_platon_squeeze_details
;
Attempts to refine peaks of residual electron density as disordered
 or partial-occupancy solvent pentane carbon atoms were
 unsuccessful.  The data were corrected for disordered electron density
 through use of the SQUEEZE procedure (Sluis, P. van der; Spek, A. L.
 Acta Crystallogr. 1990, A46, 194-201) as implemented in PLATON (Spek,
 A.L. Acta Crystallogr. 1990, A46, C34; Spek, A.L. J. Appl. Cryst.
 2003, 36, 7-13.  PLATON - a multipurpose crystallographic tool.
 Utrecht University, Utrecht, The Netherlands).  A total
 solvent-accessible void volume of 2825 A3 with a total electron count
 of 611 (consistent with 14 molecules of solvent pentane, or 3.5 molecules
 per formula unit of the Lu complex) was found in the unit cell.
;
_refine_diff_density_max 1.071
_refine_diff_density_min -1.326
_refine_diff_density_rms 0.126
_refine_ls_extinction_method none
_refine_ls_goodness_of_fit_ref 0.941
_refine_ls_hydrogen_treatment constr
_refine_ls_matrix_type full
_refine_ls_number_parameters 1147
_refine_ls_number_reflns 22230
_refine_ls_number_restraints 18
_refine_ls_restrained_S_all 0.941
_refine_ls_R_factor_all 0.1078
_refine_ls_R_factor_gt 0.0594
_refine_ls_shift/su_max 0.007
_refine_ls_shift/su_mean 0.000
_refine_ls_structure_factor_coef Fsqd
_refine_ls_weighting_details 'calc w=1/[\s^2^(Fo^2^)+(0.0810P)^2^+0.0000P] where P=(Fo^2^+2Fc^2^)/3'
_refine_ls_weighting_scheme calc
_refine_ls_wR_factor_gt 0.1339
_refine_ls_wR_factor_ref 0.1539
_reflns_number_gt 13586
_reflns_number_total 22230
_reflns_threshold_expression I>2\s(I)
_cod_data_source_file om100393w_si_002.cif
_cod_data_source_block 11-Lu
_cod_depositor_comments
;
The following automatic conversions were performed:

'_symmetry_cell_setting' value 'Monoclinic' changed to 'monoclinic'
according to /home/saulius/struct/CIF-dictionaries/cif_core.dic
dictionary named 'cif_core.dic' version 2.4.1 from 2010-06-29.

Automatic conversion script
Id: cif_fix_values 1715 2011-07-08 13:25:40Z adriana 
;
_cod_original_sg_symbol_H-M P2(1)/c
_cod_original_formula_sum 'C126.50 H198 B Lu N6 O'
_cod_database_code 4066317

loop_
_symmetry_equiv_pos_as_xyz
'x, y, z'
'-x, y+1/2, -z+1/2'
'-x, -y, -z'
'x, -y-1/2, z-1/2'

loop_
_atom_site_label
_atom_site_type_symbol
_atom_site_fract_x
_atom_site_fract_y
_atom_site_fract_z
_atom_site_U_iso_or_equiv
_atom_site_adp_type
_atom_site_occupancy
_atom_site_symmetry_multiplicity
_atom_site_calc_flag
_atom_site_refinement_flags
_atom_site_disorder_assembly
_atom_site_disorder_group
Lu Lu 0.215415(16) 0.440215(7) 0.147647(10) 0.03021(8) Uani 1 1 d . . .
O O 0.3649(2) 0.41580(11) 0.16267(15) 0.0380(10) Uani 1 1 d . . .
N11 N 0.1053(3) 0.38453(13) 0.04792(19) 0.0359(11) Uani 1 1 d . . .
N12 N 0.1615(3) 0.38348(13) 0.10190(19) 0.0348(11) Uani 1 1 d . . .
N21 N 0.1856(3) 0.43567(12) 0.00503(18) 0.0320(11) Uani 1 1 d . . .
N22 N 0.2501(3) 0.44794(13) 0.05179(18) 0.0353(12) Uani 1 1 d . . .
N31 N 0.0308(3) 0.44545(12) 0.04397(19) 0.0338(11) Uani 1 1 d . . .
N32 N 0.0603(3) 0.45297(13) 0.1018(2) 0.0371(12) Uani 1 1 d . . .
C1 C 0.1932(4) 0.41900(16) 0.2391(2) 0.0350(13) Uani 1 1 d . . .
C2 C 0.1708(4) 0.40544(15) 0.2803(2) 0.0294(13) Uani 1 1 d . . .
C3 C 0.1339(3) 0.38795(14) 0.3287(2) 0.0272(12) Uani 1 1 d . . .
C4 C 0.2631(4) 0.49883(16) 0.1693(2) 0.0345(14) Uani 1 1 d . . .
C5 C 0.3102(4) 0.52369(15) 0.1922(2) 0.0290(13) Uani 1 1 d . . .
C6 C 0.3740(4) 0.55048(14) 0.2254(2) 0.0291(13) Uani 1 1 d . . .
C13 C 0.1606(4) 0.35001(17) 0.1207(3) 0.0414(15) Uani 1 1 d . . .
C14 C 0.1030(5) 0.32945(18) 0.0789(3) 0.0509(17) Uani 1 1 d . . .
H14 H 0.0900 0.3047 0.0811 0.061 Uiso 1 1 calc R . .
C15 C 0.0693(4) 0.35182(17) 0.0347(3) 0.0460(16) Uani 1 1 d . . .
C16 C 0.0039(5) 0.3433(2) -0.0209(3) 0.072(2) Uani 1 1 d . . .
H16A H 0.0343 0.3503 -0.0536 0.086 Uiso 1 1 calc R . .
H16B H -0.0562 0.3564 -0.0226 0.086 Uiso 1 1 calc R . .
H16C H -0.0093 0.3176 -0.0228 0.086 Uiso 1 1 calc R . .
C17 C 0.2143(5) 0.33829(17) 0.1779(3) 0.0529(17) Uani 1 1 d . . .
H17A H 0.2461 0.3589 0.1986 0.063 Uiso 1 1 calc R . .
H17B H 0.2624 0.3205 0.1720 0.063 Uiso 1 1 calc R . .
H17C H 0.1698 0.3277 0.2007 0.063 Uiso 1 1 calc R . .
C23 C 0.3243(4) 0.46085(16) 0.0307(2) 0.0350(14) Uani 1 1 d . . .
C24 C 0.3093(4) 0.45667(17) -0.0289(2) 0.0431(16) Uani 1 1 d . . .
H24 H 0.3516 0.4634 -0.0542 0.052 Uiso 1 1 calc R . .
C25 C 0.2214(4) 0.44079(17) -0.0442(2) 0.0406(14) Uani 1 1 d . . .
C26 C 0.1682(5) 0.43077(19) -0.1019(2) 0.058(2) Uani 1 1 d . . .
H26A H 0.2040 0.4386 -0.1318 0.069 Uiso 1 1 calc R . .
H26B H 0.1053 0.4423 -0.1082 0.069 Uiso 1 1 calc R . .
H26C H 0.1601 0.4048 -0.1039 0.069 Uiso 1 1 calc R . .
C27 C 0.4092(4) 0.47739(18) 0.0682(3) 0.0482(17) Uani 1 1 d . . .
H27A H 0.3892 0.4886 0.1019 0.058 Uiso 1 1 calc R . .
H27B H 0.4370 0.4955 0.0460 0.058 Uiso 1 1 calc R . .
H27C H 0.4569 0.4589 0.0812 0.058 Uiso 1 1 calc R . .
C33 C -0.0084(4) 0.47237(16) 0.1188(3) 0.0399(15) Uani 1 1 d . . .
C34 C -0.0817(4) 0.47772(17) 0.0727(3) 0.0449(16) Uani 1 1 d . . .
H34 H -0.1395 0.4904 0.0730 0.054 Uiso 1 1 calc R . .
C35 C -0.0543(4) 0.46095(16) 0.0262(3) 0.0397(15) Uani 1 1 d . . .
C36 C -0.1048(4) 0.45922(18) -0.0361(3) 0.0486(17) Uani 1 1 d . . .
H36A H -0.0602 0.4659 -0.0618 0.058 Uiso 1 1 calc R . .
H36B H -0.1591 0.4757 -0.0418 0.058 Uiso 1 1 calc R . .
H36C H -0.1278 0.4349 -0.0452 0.058 Uiso 1 1 calc R . .
C37 C 0.0008(4) 0.48475(18) 0.1798(3) 0.0543(18) Uani 1 1 d . . .
H37A H 0.0060 0.4640 0.2056 0.065 Uiso 1 1 calc R . .
H37B H -0.0557 0.4988 0.1842 0.065 Uiso 1 1 calc R . .
H37C H 0.0581 0.4996 0.1896 0.065 Uiso 1 1 calc R . .
C41 C 0.4304(4) 0.4230(2) 0.2172(3) 0.059(2) Uani 1 1 d . . .
H41A H 0.4009 0.4160 0.2508 0.070 Uiso 1 1 calc R . .
H41B H 0.4469 0.4486 0.2205 0.070 Uiso 1 1 calc R . .
C42 C 0.5165(5) 0.4012(2) 0.2146(3) 0.0585(19) Uani 1 1 d . . .
H42A H 0.5677 0.4160 0.2031 0.070 Uiso 1 1 calc R . .
H42B H 0.5408 0.3902 0.2528 0.070 Uiso 1 1 calc R . .
C43 C 0.4852(6) 0.3733(3) 0.1707(4) 0.113(4) Uani 1 1 d . . .
H43A H 0.5384 0.3666 0.1506 0.135 Uiso 1 1 calc R . .
H43B H 0.4636 0.3517 0.1891 0.135 Uiso 1 1 calc R . .
C44 C 0.4062(4) 0.38889(18) 0.1298(3) 0.0495(17) Uani 1 1 d . . .
H44A H 0.4299 0.3999 0.0966 0.059 Uiso 1 1 calc R . .
H44B H 0.3582 0.3704 0.1150 0.059 Uiso 1 1 calc R . .
C51 C 0.1779(4) 0.35005(14) 0.3382(2) 0.0288(12) Uani 1 1 d . . .
C52 C 0.2773(4) 0.34603(15) 0.3495(2) 0.0331(13) Uani 1 1 d . . .
H52 H 0.3167 0.3667 0.3516 0.040 Uiso 1 1 calc R . .
C53 C 0.3197(4) 0.31273(15) 0.3577(2) 0.0346(14) Uani 1 1 d . . .
C54 C 0.2602(4) 0.28334(17) 0.3533(3) 0.0477(17) Uani 1 1 d . A .
H54 H 0.2878 0.2602 0.3583 0.057 Uiso 1 1 calc R . .
C55 C 0.1614(4) 0.28643(16) 0.3417(3) 0.0487(17) Uani 1 1 d . . .
C56 C 0.1220(4) 0.31996(16) 0.3350(2) 0.0377(14) Uani 1 1 d . A .
H56 H 0.0544 0.3224 0.3280 0.045 Uiso 1 1 calc R . .
C57 C 0.4280(4) 0.30941(15) 0.3710(3) 0.0448(16) Uani 1 1 d D . .
C58 C 0.4703(4) 0.3281(2) 0.3236(3) 0.070(2) Uani 1 1 d D . .
H58A H 0.4475 0.3164 0.2863 0.084 Uiso 1 1 calc R . .
H58B H 0.5402 0.3267 0.3325 0.084 Uiso 1 1 calc R . .
H58C H 0.4505 0.3532 0.3213 0.084 Uiso 1 1 calc R . .
C59 C 0.4658(5) 0.32818(19) 0.4286(3) 0.065(2) Uani 1 1 d D . .
H59A H 0.4450 0.3532 0.4263 0.078 Uiso 1 1 calc R . .
H59B H 0.5358 0.3272 0.4363 0.078 Uiso 1 1 calc R . .
H59C H 0.4407 0.3162 0.4599 0.078 Uiso 1 1 calc R . .
C60 C 0.4627(5) 0.27108(16) 0.3751(4) 0.074(2) Uani 1 1 d D . .
H60A H 0.4434 0.2593 0.3376 0.089 Uiso 1 1 calc R . .
H60B H 0.4345 0.2585 0.4047 0.089 Uiso 1 1 calc R . .
H60C H 0.5325 0.2707 0.3858 0.089 Uiso 1 1 calc R . .
C61A C 0.0931(5) 0.25396(18) 0.3380(4) 0.076(4) Uani 0.80 1 d PD A 1
C62A C 0.1456(7) 0.2184(2) 0.3413(5) 0.095(5) Uani 0.80 1 d PD A 1
H62A H 0.1859 0.2175 0.3114 0.115 Uiso 0.80 1 calc PR A 1
H62B H 0.0990 0.1989 0.3351 0.115 Uiso 0.80 1 calc PR A 1
H62C H 0.1857 0.2158 0.3796 0.115 Uiso 0.80 1 calc PR A 1
C63A C 0.0357(7) 0.2552(3) 0.3876(5) 0.112(5) Uani 0.80 1 d PD A 1
H63A H 0.0797 0.2566 0.4247 0.134 Uiso 0.80 1 calc PR A 1
H63B H -0.0032 0.2335 0.3868 0.134 Uiso 0.80 1 calc PR A 1
H63C H -0.0061 0.2762 0.3831 0.134 Uiso 0.80 1 calc PR A 1
C64A C 0.0238(8) 0.2556(3) 0.2811(4) 0.110(5) Uani 0.80 1 d PD A 1
H64A H 0.0596 0.2560 0.2489 0.132 Uiso 0.80 1 calc PR A 1
H64B H -0.0150 0.2773 0.2800 0.132 Uiso 0.80 1 calc PR A 1
H64C H -0.0179 0.2346 0.2775 0.132 Uiso 0.80 1 calc PR A 1
C61B C 0.111(3) 0.2499(11) 0.3272(17) 0.127(12) Uiso 0.20 1 d PD A 2
C62B C 0.139(5) 0.2209(19) 0.372(2) 0.127(12) Uiso 0.20 1 d PD A 2
H62D H 0.1925 0.2072 0.3628 0.152 Uiso 0.20 1 calc PR A 2
H62E H 0.0841 0.2050 0.3730 0.152 Uiso 0.20 1 calc PR A 2
H62F H 0.1574 0.2319 0.4107 0.152 Uiso 0.20 1 calc PR A 2
C63B C 0.004(3) 0.2578(17) 0.324(3) 0.127(12) Uiso 0.20 1 d PD A 2
H63D H -0.0216 0.2684 0.2860 0.152 Uiso 0.20 1 calc PR A 2
H63E H -0.0045 0.2746 0.3546 0.152 Uiso 0.20 1 calc PR A 2
H63F H -0.0300 0.2356 0.3286 0.152 Uiso 0.20 1 calc PR A 2
C64B C 0.126(4) 0.2358(15) 0.2690(18) 0.127(12) Uiso 0.20 1 d PD A 2
H64D H 0.1944 0.2370 0.2666 0.152 Uiso 0.20 1 calc PR A 2
H64E H 0.0898 0.2503 0.2380 0.152 Uiso 0.20 1 calc PR A 2
H64F H 0.1046 0.2110 0.2646 0.152 Uiso 0.20 1 calc PR A 2
C71 C 0.0245(3) 0.38380(14) 0.3123(2) 0.0263(12) Uani 1 1 d . . .
C72 C -0.0183(4) 0.37877(15) 0.2551(2) 0.0330(13) Uani 1 1 d . . .
H72 H 0.0188 0.3812 0.2253 0.040 Uiso 1 1 calc R . .
C73 C -0.1147(4) 0.37025(16) 0.2406(2) 0.0374(14) Uani 1 1 d . B .
C74 C -0.1675(4) 0.36691(16) 0.2843(3) 0.0392(15) Uani 1 1 d . . .
H74 H -0.2333 0.3608 0.2746 0.047 Uiso 1 1 calc R . .
C75 C -0.1271(4) 0.37221(16) 0.3426(3) 0.0381(15) Uani 1 1 d . C .
C76 C -0.0310(4) 0.38097(15) 0.3552(2) 0.0323(13) Uani 1 1 d . . .
H76 H -0.0023 0.3851 0.3943 0.039 Uiso 1 1 calc R . .
C77 C -0.1587(4) 0.36433(19) 0.1767(3) 0.0485(17) Uani 1 1 d . . .
C78A C -0.1309(10) 0.3956(4) 0.1396(5) 0.090(5) Uani 0.67 1 d P B 1
H78A H -0.1458 0.4183 0.1566 0.109 Uiso 0.67 1 calc PR B 1
H78B H -0.1670 0.3937 0.1001 0.109 Uiso 0.67 1 calc PR B 1
H78C H -0.0623 0.3945 0.1386 0.109 Uiso 0.67 1 calc PR B 1
C79A C -0.1130(7) 0.3303(4) 0.1566(4) 0.070(4) Uani 0.67 1 d P B 1
H79A H -0.1305 0.3097 0.1784 0.084 Uiso 0.67 1 calc PR B 1
H79B H -0.0433 0.3329 0.1635 0.084 Uiso 0.67 1 calc PR B 1
H79C H -0.1362 0.3266 0.1152 0.084 Uiso 0.67 1 calc PR B 1
C80A C -0.2639(6) 0.3608(4) 0.1655(4) 0.069(4) Uani 0.67 1 d P B 1
H80A H -0.2929 0.3838 0.1722 0.083 Uiso 0.67 1 calc PR B 1
H80B H -0.2830 0.3428 0.1916 0.083 Uiso 0.67 1 calc PR B 1
H80C H -0.2854 0.3534 0.1252 0.083 Uiso 0.67 1 calc PR B 1
C78B C -0.226(2) 0.3981(7) 0.1577(11) 0.084(5) Uiso 0.33 1 d P B 2
H78D H -0.2693 0.4016 0.1854 0.101 Uiso 0.33 1 calc PR B 2
H78E H -0.2633 0.3940 0.1190 0.101 Uiso 0.33 1 calc PR B 2
H78F H -0.1863 0.4195 0.1570 0.101 Uiso 0.33 1 calc PR B 2
C79B C -0.0942(19) 0.3636(9) 0.1353(12) 0.084(5) Uiso 0.33 1 d P B 2
H79D H -0.0440 0.3815 0.1460 0.101 Uiso 0.33 1 calc PR B 2
H79E H -0.1298 0.3688 0.0966 0.101 Uiso 0.33 1 calc PR B 2
H79F H -0.0652 0.3398 0.1354 0.101 Uiso 0.33 1 calc PR B 2
C80B C -0.230(2) 0.3319(8) 0.1717(12) 0.084(5) Uiso 0.33 1 d P B 2
H80D H -0.2752 0.3355 0.1983 0.101 Uiso 0.33 1 calc PR B 2
H80E H -0.1940 0.3098 0.1817 0.101 Uiso 0.33 1 calc PR B 2
H80F H -0.2650 0.3303 0.1319 0.101 Uiso 0.33 1 calc PR B 2
C81 C -0.1840(4) 0.36780(19) 0.3922(3) 0.0466(17) Uani 1 1 d . . .
C82A C -0.1792(8) 0.4053(3) 0.4235(5) 0.053(3) Uani 0.60 1 d P C 1
H82A H -0.2103 0.4234 0.3963 0.064 Uiso 0.60 1 calc PR C 1
H82B H -0.1123 0.4120 0.4367 0.064 Uiso 0.60 1 calc PR C 1
H82C H -0.2122 0.4039 0.4568 0.064 Uiso 0.60 1 calc PR C 1
C83A C -0.2896(7) 0.3636(4) 0.3687(5) 0.072(4) Uani 0.60 1 d P C 1
H83A H -0.3002 0.3414 0.3465 0.086 Uiso 0.60 1 calc PR C 1
H83B H -0.3117 0.3839 0.3434 0.086 Uiso 0.60 1 calc PR C 1
H83C H -0.3252 0.3629 0.4009 0.086 Uiso 0.60 1 calc PR C 1
C84A C -0.1439(9) 0.3406(4) 0.4296(6) 0.078(4) Uani 0.60 1 d P C 1
H84A H -0.1518 0.3176 0.4092 0.094 Uiso 0.60 1 calc PR C 1
H84B H -0.1762 0.3396 0.4632 0.094 Uiso 0.60 1 calc PR C 1
H84C H -0.0757 0.3453 0.4425 0.094 Uiso 0.60 1 calc PR C 1
C82B C -0.2264(14) 0.3267(5) 0.3898(9) 0.070(3) Uiso 0.40 1 d P C 2
H82D H -0.2628 0.3219 0.3511 0.084 Uiso 0.40 1 calc PR C 2
H82E H -0.2683 0.3240 0.4186 0.084 Uiso 0.40 1 calc PR C 2
H82F H -0.1732 0.3097 0.3983 0.084 Uiso 0.40 1 calc PR C 2
C83B C -0.1248(14) 0.3710(6) 0.4560(8) 0.070(3) Uiso 0.40 1 d P C 2
H83D H -0.0749 0.3527 0.4620 0.084 Uiso 0.40 1 calc PR C 2
H83E H -0.1677 0.3677 0.4840 0.084 Uiso 0.40 1 calc PR C 2
H83F H -0.0952 0.3947 0.4612 0.084 Uiso 0.40 1 calc PR C 2
C84B C -0.2630(14) 0.3931(6) 0.3900(9) 0.070(3) Uiso 0.40 1 d P C 2
H84D H -0.3099 0.3890 0.3547 0.084 Uiso 0.40 1 calc PR C 2
H84E H -0.2384 0.4176 0.3898 0.084 Uiso 0.40 1 calc PR C 2
H84F H -0.2937 0.3898 0.4239 0.084 Uiso 0.40 1 calc PR C 2
C91 C 0.1562(3) 0.41173(14) 0.3829(2) 0.0261(12) Uani 1 1 d . . .
C92 C 0.1331(4) 0.44768(14) 0.3767(2) 0.0304(13) Uani 1 1 d . . .
H92 H 0.1113 0.4569 0.3389 0.036 Uiso 1 1 calc R . .
C93 C 0.1409(4) 0.47052(15) 0.4234(2) 0.0318(13) Uani 1 1 d . . .
C94 C 0.1743(4) 0.45629(16) 0.4775(2) 0.0344(14) Uani 1 1 d . . .
H94 H 0.1803 0.4715 0.5104 0.041 Uiso 1 1 calc R . .
C95 C 0.1996(4) 0.42050(16) 0.4858(2) 0.0317(13) Uani 1 1 d . . .
C96 C 0.1892(4) 0.39864(15) 0.4375(2) 0.0305(13) Uani 1 1 d . . .
H96 H 0.2052 0.3741 0.4422 0.037 Uiso 1 1 calc R . .
C97 C 0.1107(4) 0.50959(16) 0.4128(3) 0.0401(15) Uani 1 1 d . . .
C98 C 0.1700(5) 0.52684(17) 0.3728(3) 0.0561(19) Uani 1 1 d . . .
H98A H 0.1609 0.5139 0.3359 0.067 Uiso 1 1 calc R . .
H98B H 0.2376 0.5261 0.3907 0.067 Uiso 1 1 calc R . .
H98C H 0.1499 0.5517 0.3657 0.067 Uiso 1 1 calc R . .
C99 C 0.1224(6) 0.53139(19) 0.4680(3) 0.070(2) Uani 1 1 d . . .
H99A H 0.0791 0.5223 0.4928 0.084 Uiso 1 1 calc R . .
H99B H 0.1072 0.5564 0.4584 0.084 Uiso 1 1 calc R . .
H99C H 0.1886 0.5296 0.4884 0.084 Uiso 1 1 calc R . .
C100 C 0.0053(4) 0.51075(18) 0.3836(3) 0.059(2) Uani 1 1 d . . .
H10A H -0.0338 0.4987 0.4084 0.071 Uiso 1 1 calc R . .
H10B H -0.0023 0.4986 0.3461 0.071 Uiso 1 1 calc R . .
H10C H -0.0153 0.5357 0.3778 0.071 Uiso 1 1 calc R . .
C101 C 0.2350(4) 0.40649(17) 0.5471(2) 0.0426(15) Uani 1 1 d . . .
C102 C 0.2757(6) 0.3688(2) 0.5469(3) 0.079(3) Uani 1 1 d . . .
H10D H 0.3262 0.3683 0.5233 0.095 Uiso 1 1 calc R . .
H10E H 0.2247 0.3522 0.5306 0.095 Uiso 1 1 calc R . .
H10F H 0.3024 0.3616 0.5866 0.095 Uiso 1 1 calc R . .
C103 C 0.1514(6) 0.4057(3) 0.5795(3) 0.103(4) Uani 1 1 d . . .
H10G H 0.1220 0.4294 0.5782 0.123 Uiso 1 1 calc R . .
H10H H 0.1742 0.3988 0.6199 0.123 Uiso 1 1 calc R . .
H10I H 0.1040 0.3883 0.5613 0.123 Uiso 1 1 calc R . .
C104 C 0.3140(7) 0.4303(2) 0.5781(3) 0.102(3) Uani 1 1 d . . .
H10J H 0.2879 0.4539 0.5842 0.122 Uiso 1 1 calc R . .
H10K H 0.3643 0.4326 0.5546 0.122 Uiso 1 1 calc R . .
H10L H 0.3409 0.4197 0.6157 0.122 Uiso 1 1 calc R . .
C111 C 0.4165(4) 0.57700(14) 0.1863(2) 0.0281(12) Uani 1 1 d . . .
C112 C 0.3846(4) 0.57913(15) 0.1278(2) 0.0336(13) Uani 1 1 d . . .
H112 H 0.3337 0.5641 0.1104 0.040 Uiso 1 1 calc R . .
C113 C 0.4261(4) 0.60329(17) 0.0927(2) 0.0417(16) Uani 1 1 d . . .
C114 C 0.5007(4) 0.62377(17) 0.1196(3) 0.0417(15) Uani 1 1 d . . .
H114 H 0.5314 0.6393 0.0966 0.050 Uiso 1 1 calc R . .
C115 C 0.5336(4) 0.62298(15) 0.1788(2) 0.0354(14) Uani 1 1 d . . .
C116 C 0.4906(4) 0.59970(14) 0.2117(2) 0.0312(13) Uani 1 1 d . . .
H116 H 0.5114 0.5990 0.2525 0.037 Uiso 1 1 calc R . .
C117 C 0.3841(4) 0.6058(2) 0.0282(3) 0.0516(18) Uani 1 1 d . . .
C118 C 0.3733(6) 0.5690(2) -0.0005(3) 0.078(3) Uani 1 1 d . . .
H11A H 0.3454 0.5717 -0.0416 0.094 Uiso 1 1 calc R . .
H11B H 0.3313 0.5541 0.0186 0.094 Uiso 1 1 calc R . .
H11C H 0.4362 0.5577 0.0030 0.094 Uiso 1 1 calc R . .
C119 C 0.2860(5) 0.6234(2) 0.0221(3) 0.075(2) Uani 1 1 d . . .
H11D H 0.2596 0.6267 -0.0190 0.090 Uiso 1 1 calc R . .
H11E H 0.2924 0.6467 0.0415 0.090 Uiso 1 1 calc R . .
H11F H 0.2432 0.6082 0.0400 0.090 Uiso 1 1 calc R . .
C120 C 0.4472(6) 0.6284(3) -0.0043(3) 0.103(4) Uani 1 1 d . . .
H12A H 0.4226 0.6272 -0.0460 0.124 Uiso 1 1 calc R . .
H12B H 0.5128 0.6192 0.0035 0.124 Uiso 1 1 calc R . .
H12C H 0.4467 0.6532 0.0087 0.124 Uiso 1 1 calc R . .
C121 C 0.6179(4) 0.64667(16) 0.2057(3) 0.0445(16) Uani 1 1 d . . .
C122 C 0.7074(4) 0.6352(2) 0.1828(3) 0.063(2) Uani 1 1 d . . .
H12D H 0.6971 0.6383 0.1407 0.076 Uiso 1 1 calc R . .
H12E H 0.7210 0.6101 0.1924 0.076 Uiso 1 1 calc R . .
H12F H 0.7617 0.6499 0.2007 0.076 Uiso 1 1 calc R . .
C123 C 0.6411(5) 0.6436(2) 0.2714(3) 0.074(2) Uani 1 1 d . . .
H12G H 0.6945 0.6596 0.2863 0.089 Uiso 1 1 calc R . .
H12H H 0.6589 0.6190 0.2823 0.089 Uiso 1 1 calc R . .
H12I H 0.5849 0.6505 0.2880 0.089 Uiso 1 1 calc R . .
C124 C 0.5973(5) 0.68582(19) 0.1899(4) 0.072(2) Uani 1 1 d . . .
H12J H 0.5862 0.6885 0.1477 0.086 Uiso 1 1 calc R . .
H12K H 0.6521 0.7005 0.2071 0.086 Uiso 1 1 calc R . .
H12L H 0.5404 0.6936 0.2049 0.086 Uiso 1 1 calc R . .
C131 C 0.4555(4) 0.52781(14) 0.2607(2) 0.0272(12) Uani 1 1 d . . .
C132 C 0.5402(4) 0.52232(15) 0.2415(2) 0.0336(13) Uani 1 1 d . . .
H132 H 0.5513 0.5344 0.2077 0.040 Uiso 1 1 calc R . .
C133 C 0.6109(4) 0.49932(14) 0.2703(2) 0.0318(13) Uani 1 1 d . . .
C134 C 0.5919(4) 0.48205(15) 0.3185(2) 0.0327(13) Uani 1 1 d . . .
H134 H 0.6388 0.4663 0.3384 0.039 Uiso 1 1 calc R . .
C135 C 0.5061(4) 0.48651(14) 0.3400(2) 0.0280(12) Uani 1 1 d . . .
C136 C 0.4396(4) 0.50948(14) 0.3099(2) 0.0276(12) Uani 1 1 d . . .
H136 H 0.3808 0.5130 0.3232 0.033 Uiso 1 1 calc R . .
C137 C 0.7061(4) 0.49562(16) 0.2472(3) 0.0389(15) Uani 1 1 d . . .
C138 C 0.6875(5) 0.4882(2) 0.1831(3) 0.060(2) Uani 1 1 d . . .
H13A H 0.6526 0.4657 0.1756 0.072 Uiso 1 1 calc R . .
H13B H 0.7485 0.4865 0.1692 0.072 Uiso 1 1 calc R . .
H13C H 0.6494 0.5077 0.1628 0.072 Uiso 1 1 calc R . .
C139 C 0.7603(5) 0.53049(19) 0.2587(3) 0.062(2) Uani 1 1 d . . .
H13D H 0.7718 0.5355 0.3003 0.075 Uiso 1 1 calc R . .
H13E H 0.7225 0.5499 0.2379 0.075 Uiso 1 1 calc R . .
H13F H 0.8216 0.5286 0.2451 0.075 Uiso 1 1 calc R . .
C140 C 0.7679(4) 0.4665(2) 0.2781(3) 0.061(2) Uani 1 1 d . . .
H14A H 0.7330 0.4438 0.2734 0.073 Uiso 1 1 calc R . .
H14B H 0.7844 0.4724 0.3193 0.073 Uiso 1 1 calc R . .
H14C H 0.8265 0.4644 0.2616 0.073 Uiso 1 1 calc R . .
C141 C 0.4889(4) 0.46609(15) 0.3936(2) 0.0336(13) Uani 1 1 d . . .
C142 C 0.5736(5) 0.4728(2) 0.4428(3) 0.077(3) Uani 1 1 d . . .
H14D H 0.6330 0.4654 0.4305 0.093 Uiso 1 1 calc R . .
H14E H 0.5646 0.4591 0.4770 0.093 Uiso 1 1 calc R . .
H14F H 0.5771 0.4983 0.4524 0.093 Uiso 1 1 calc R . .
C143 C 0.4842(7) 0.42675(19) 0.3812(3) 0.082(3) Uani 1 1 d . . .
H14G H 0.4263 0.4214 0.3531 0.098 Uiso 1 1 calc R . .
H14H H 0.4826 0.4136 0.4171 0.098 Uiso 1 1 calc R . .
H14I H 0.5406 0.4195 0.3652 0.098 Uiso 1 1 calc R . .
C144 C 0.4000(5) 0.4778(2) 0.4144(3) 0.080(3) Uani 1 1 d . . .
H14J H 0.3453 0.4760 0.3827 0.096 Uiso 1 1 calc R . .
H14K H 0.4074 0.5026 0.4277 0.096 Uiso 1 1 calc R . .
H14L H 0.3892 0.4625 0.4465 0.096 Uiso 1 1 calc R . .
C151 C 0.3177(4) 0.57383(14) 0.2629(2) 0.0256(12) Uani 1 1 d . . .
C152 C 0.2234(4) 0.58213(15) 0.2412(2) 0.0309(13) Uani 1 1 d . . .
H152 H 0.1929 0.5713 0.2062 0.037 Uiso 1 1 calc R . .
C153 C 0.1724(4) 0.60599(15) 0.2697(2) 0.0326(13) Uani 1 1 d . . .
C154 C 0.2184(4) 0.62076(15) 0.3214(2) 0.0325(13) Uani 1 1 d . . .
H154 H 0.1845 0.6371 0.3414 0.039 Uiso 1 1 calc R . .
C155 C 0.3121(4) 0.61242(14) 0.3448(2) 0.0302(13) Uani 1 1 d . . .
C156 C 0.3611(4) 0.58886(14) 0.3149(2) 0.0296(13) Uani 1 1 d . . .
H156 H 0.4255 0.5829 0.3304 0.036 Uiso 1 1 calc R . .
C157 C 0.0672(4) 0.61459(16) 0.2443(3) 0.0398(15) Uani 1 1 d . . .
C158 C 0.0589(5) 0.6274(3) 0.1827(3) 0.097(3) Uani 1 1 d . . .
H15A H 0.0722 0.6075 0.1581 0.116 Uiso 1 1 calc R . .
H15B H 0.1051 0.6466 0.1809 0.116 Uiso 1 1 calc R . .
H15C H -0.0059 0.6363 0.1691 0.116 Uiso 1 1 calc R . .
C159 C 0.0073(5) 0.5814(2) 0.2457(4) 0.093(3) Uani 1 1 d . . .
H15D H 0.0086 0.5741 0.2859 0.112 Uiso 1 1 calc R . .
H15E H 0.0330 0.5622 0.2246 0.112 Uiso 1 1 calc R . .
H15F H -0.0588 0.5864 0.2273 0.112 Uiso 1 1 calc R . .
C160 C 0.0264(6) 0.6432(3) 0.2771(5) 0.132(5) Uani 1 1 d . . .
H16D H 0.0300 0.6358 0.3175 0.158 Uiso 1 1 calc R . .
H16E H -0.0404 0.6474 0.2596 0.158 Uiso 1 1 calc R . .
H16F H 0.0631 0.6653 0.2758 0.158 Uiso 1 1 calc R . .
C161 C 0.3629(4) 0.62872(17) 0.4018(3) 0.0398(15) Uani 1 1 d . . .
C162 C 0.3936(7) 0.5991(2) 0.4450(3) 0.087(3) Uani 1 1 d . . .
H16G H 0.4359 0.5825 0.4291 0.104 Uiso 1 1 calc R . .
H16H H 0.3370 0.5861 0.4525 0.104 Uiso 1 1 calc R . .
H16I H 0.4276 0.6093 0.4812 0.104 Uiso 1 1 calc R . .
C163 C 0.4491(6) 0.6490(2) 0.3925(3) 0.085(3) Uani 1 1 d . . .
H16J H 0.4928 0.6330 0.3767 0.102 Uiso 1 1 calc R . .
H16K H 0.4815 0.6589 0.4294 0.102 Uiso 1 1 calc R . .
H16L H 0.4298 0.6685 0.3651 0.102 Uiso 1 1 calc R . .
C164 C 0.3005(6) 0.6541(3) 0.4274(4) 0.104(4) Uani 1 1 d . . .
H16M H 0.3375 0.6653 0.4619 0.125 Uiso 1 1 calc R . .
H16N H 0.2463 0.6411 0.4381 0.125 Uiso 1 1 calc R . .
H16O H 0.2766 0.6726 0.3988 0.125 Uiso 1 1 calc R . .
B1 B 0.0884(5) 0.41935(19) 0.0124(3) 0.0365(16) Uani 1 1 d . . .
H1B H 0.0507 0.4138 -0.0267 0.044 Uiso 1 1 calc R . .

loop_
_atom_site_aniso_label
_atom_site_aniso_U_11
_atom_site_aniso_U_22
_atom_site_aniso_U_33
_atom_site_aniso_U_23
_atom_site_aniso_U_13
_atom_site_aniso_U_12
Lu 0.02745(12) 0.03851(15) 0.02523(13) -0.00223(13) 0.00613(8) 0.00195(13)
O 0.025(2) 0.058(3) 0.030(2) -0.0084(19) 0.0033(16) 0.0146(19)
N11 0.035(3) 0.040(3) 0.032(3) -0.005(2) 0.000(2) 0.000(2)
N12 0.039(3) 0.035(3) 0.030(3) -0.007(2) 0.005(2) 0.002(2)
N21 0.035(2) 0.037(3) 0.023(2) -0.001(2) 0.0034(19) 0.000(2)
N22 0.032(3) 0.056(4) 0.020(2) 0.003(2) 0.0103(19) 0.000(2)
N31 0.026(2) 0.039(3) 0.034(3) 0.004(2) 0.0013(19) -0.001(2)
N32 0.029(3) 0.043(3) 0.039(3) 0.001(2) 0.006(2) 0.003(2)
C1 0.039(3) 0.037(4) 0.029(3) 0.001(3) 0.008(3) 0.003(3)
C2 0.032(3) 0.033(3) 0.022(3) -0.001(2) 0.002(2) 0.004(2)
C3 0.023(3) 0.032(3) 0.027(3) 0.005(2) 0.005(2) 0.000(2)
C4 0.034(3) 0.045(4) 0.026(3) -0.005(3) 0.008(2) -0.005(3)
C5 0.027(3) 0.034(3) 0.028(3) 0.003(3) 0.011(2) 0.005(3)
C6 0.031(3) 0.036(4) 0.021(3) 0.005(2) 0.007(2) 0.007(2)
C13 0.047(4) 0.038(4) 0.043(4) 0.001(3) 0.018(3) 0.005(3)
C14 0.067(5) 0.034(4) 0.055(4) -0.002(3) 0.020(4) -0.010(3)
C15 0.050(4) 0.037(4) 0.049(4) -0.005(3) 0.003(3) -0.009(3)
C16 0.077(5) 0.064(5) 0.066(5) -0.004(4) -0.010(4) -0.017(4)
C17 0.061(4) 0.043(4) 0.054(4) 0.005(3) 0.009(3) 0.011(3)
C23 0.029(3) 0.041(4) 0.037(3) 0.006(3) 0.013(3) 0.002(3)
C24 0.040(4) 0.061(4) 0.031(4) 0.004(3) 0.015(3) 0.005(3)
C25 0.048(4) 0.050(4) 0.024(3) 0.000(3) 0.006(2) 0.015(3)
C26 0.072(5) 0.077(6) 0.026(3) -0.003(3) 0.015(3) 0.003(4)
C27 0.038(4) 0.059(5) 0.053(4) -0.002(3) 0.022(3) -0.004(3)
C33 0.028(3) 0.043(4) 0.051(4) -0.002(3) 0.012(3) 0.004(3)
C34 0.031(3) 0.045(4) 0.061(4) 0.006(3) 0.014(3) 0.003(3)
C35 0.029(3) 0.035(4) 0.054(4) 0.013(3) 0.005(3) -0.003(3)
C36 0.037(4) 0.054(4) 0.050(4) 0.014(3) -0.003(3) -0.004(3)
C37 0.043(4) 0.058(5) 0.064(5) -0.014(4) 0.017(3) 0.017(3)
C41 0.034(4) 0.098(6) 0.037(4) -0.020(4) -0.013(3) 0.021(4)
C42 0.044(4) 0.077(6) 0.052(4) 0.004(4) 0.000(3) 0.007(4)
C43 0.072(6) 0.150(10) 0.104(8) -0.045(7) -0.020(5) 0.066(6)
C44 0.040(4) 0.066(5) 0.045(4) -0.015(3) 0.013(3) 0.012(3)
C51 0.030(3) 0.032(3) 0.025(3) -0.001(2) 0.005(2) -0.001(2)
C52 0.029(3) 0.035(3) 0.034(3) -0.002(3) 0.001(2) -0.006(3)
C53 0.032(3) 0.028(3) 0.043(4) -0.004(3) 0.003(3) 0.000(3)
C54 0.041(4) 0.039(4) 0.063(5) 0.002(3) 0.009(3) 0.010(3)
C55 0.038(4) 0.027(4) 0.080(5) -0.005(3) 0.008(3) -0.002(3)
C56 0.028(3) 0.035(4) 0.050(4) 0.001(3) 0.007(3) 0.005(3)
C57 0.032(3) 0.039(4) 0.063(4) -0.005(3) 0.004(3) 0.002(3)
C58 0.029(4) 0.093(6) 0.090(6) -0.003(5) 0.018(4) 0.009(4)
C59 0.044(4) 0.067(5) 0.077(5) -0.009(4) -0.009(4) -0.003(4)
C60 0.047(4) 0.037(4) 0.134(8) -0.006(5) 0.003(4) 0.010(3)
C61A 0.024(5) 0.020(5) 0.179(12) -0.012(6) 0.008(6) -0.002(4)
C62A 0.066(7) 0.022(5) 0.193(16) 0.008(8) 0.010(9) -0.010(5)
C63A 0.088(8) 0.050(7) 0.217(16) 0.019(8) 0.079(9) -0.020(6)
C64A 0.093(9) 0.050(7) 0.168(14) -0.015(8) -0.034(9) -0.034(6)
C71 0.023(3) 0.030(3) 0.025(3) 0.002(2) 0.002(2) 0.007(2)
C72 0.030(3) 0.040(4) 0.029(3) 0.000(3) 0.004(2) 0.006(3)
C73 0.027(3) 0.048(4) 0.035(3) -0.004(3) -0.001(2) 0.003(3)
C74 0.026(3) 0.048(4) 0.042(4) -0.008(3) 0.003(3) 0.001(3)
C75 0.024(3) 0.042(4) 0.050(4) -0.006(3) 0.010(3) -0.001(3)
C76 0.034(3) 0.039(4) 0.026(3) -0.002(3) 0.008(2) 0.003(3)
C77 0.037(4) 0.070(5) 0.036(4) -0.015(3) -0.001(3) -0.003(3)
C78A 0.110(11) 0.114(12) 0.034(7) 0.024(7) -0.026(7) -0.051(9)
C79A 0.049(7) 0.117(11) 0.038(6) -0.040(7) -0.010(5) 0.013(7)
C80A 0.025(5) 0.136(12) 0.041(6) -0.004(7) -0.008(4) -0.005(6)
C81 0.030(3) 0.065(5) 0.048(4) -0.003(4) 0.015(3) -0.002(3)
C82A 0.056(7) 0.066(8) 0.042(7) -0.017(6) 0.021(5) 0.002(6)
C83A 0.042(7) 0.129(13) 0.052(8) -0.009(8) 0.028(6) -0.016(7)
C84A 0.077(9) 0.097(11) 0.079(10) 0.038(9) 0.065(8) 0.022(8)
C91 0.020(3) 0.034(3) 0.025(3) -0.001(2) 0.007(2) 0.001(2)
C92 0.028(3) 0.034(4) 0.029(3) 0.004(2) 0.003(2) -0.001(2)
C93 0.029(3) 0.034(3) 0.032(3) -0.007(3) 0.006(2) -0.004(3)
C94 0.035(3) 0.043(4) 0.026(3) -0.009(3) 0.006(2) -0.002(3)
C95 0.027(3) 0.036(4) 0.032(3) -0.003(3) 0.004(2) -0.003(3)
C96 0.032(3) 0.031(3) 0.027(3) 0.000(2) 0.002(2) -0.001(2)
C97 0.044(4) 0.033(4) 0.045(4) 0.004(3) 0.011(3) 0.005(3)
C98 0.064(5) 0.036(4) 0.070(5) 0.009(3) 0.017(4) 0.008(3)
C99 0.112(7) 0.039(4) 0.056(5) -0.007(4) 0.011(4) 0.022(4)
C100 0.048(4) 0.045(4) 0.086(6) 0.005(4) 0.013(4) 0.018(3)
C101 0.056(4) 0.047(4) 0.022(3) -0.002(3) 0.000(3) 0.005(3)
C102 0.115(7) 0.073(6) 0.040(4) 0.004(4) -0.013(4) 0.045(5)
C103 0.092(6) 0.164(10) 0.062(6) 0.059(6) 0.042(5) 0.050(6)
C104 0.139(9) 0.097(8) 0.047(5) 0.003(5) -0.045(5) -0.008(6)
C111 0.030(3) 0.027(3) 0.029(3) 0.003(2) 0.011(2) 0.010(2)
C112 0.031(3) 0.036(4) 0.033(3) 0.006(3) 0.004(2) 0.003(3)
C113 0.037(3) 0.059(4) 0.031(3) 0.016(3) 0.009(3) 0.012(3)
C114 0.036(3) 0.048(4) 0.042(4) 0.016(3) 0.011(3) 0.000(3)
C115 0.037(3) 0.031(3) 0.040(4) 0.010(3) 0.011(3) 0.003(3)
C116 0.033(3) 0.036(3) 0.025(3) 0.006(3) 0.006(2) 0.008(3)
C117 0.044(4) 0.085(6) 0.025(3) 0.018(3) 0.004(3) 0.002(4)
C118 0.108(7) 0.102(7) 0.024(4) -0.003(4) 0.010(4) 0.015(5)
C119 0.076(5) 0.091(6) 0.051(5) 0.022(4) -0.008(4) 0.011(5)
C120 0.078(6) 0.184(11) 0.046(5) 0.048(6) 0.005(4) -0.033(6)
C121 0.051(4) 0.028(4) 0.052(4) 0.009(3) 0.006(3) -0.002(3)
C122 0.037(4) 0.063(5) 0.091(6) 0.010(4) 0.015(4) -0.008(3)
C123 0.081(6) 0.084(6) 0.052(5) -0.007(4) -0.002(4) -0.043(5)
C124 0.062(5) 0.053(5) 0.101(6) 0.012(4) 0.014(4) -0.012(4)
C131 0.028(3) 0.025(3) 0.029(3) 0.004(2) 0.006(2) -0.002(2)
C132 0.033(3) 0.039(4) 0.031(3) 0.003(3) 0.011(2) -0.004(3)
C133 0.036(3) 0.027(3) 0.034(3) 0.008(3) 0.011(3) -0.001(3)
C134 0.023(3) 0.036(3) 0.037(3) 0.007(3) -0.001(2) -0.001(2)
C135 0.027(3) 0.033(3) 0.023(3) 0.001(2) 0.002(2) -0.001(2)
C136 0.027(3) 0.030(3) 0.028(3) -0.005(2) 0.009(2) 0.000(2)
C137 0.024(3) 0.047(4) 0.048(4) 0.010(3) 0.015(3) 0.008(3)
C138 0.046(4) 0.088(6) 0.052(4) 0.007(4) 0.025(3) 0.012(4)
C139 0.046(4) 0.059(5) 0.089(6) 0.001(4) 0.032(4) -0.007(4)
C140 0.037(4) 0.077(6) 0.076(5) 0.020(4) 0.031(4) 0.017(4)
C141 0.036(3) 0.035(4) 0.031(3) 0.001(3) 0.010(3) 0.000(3)
C142 0.073(5) 0.121(8) 0.035(4) 0.021(4) -0.001(4) -0.010(5)
C143 0.138(8) 0.050(5) 0.063(5) 0.003(4) 0.037(5) -0.022(5)
C144 0.074(5) 0.111(7) 0.064(5) 0.043(5) 0.038(4) 0.030(5)
C151 0.030(3) 0.025(3) 0.023(3) 0.002(2) 0.010(2) 0.001(2)
C152 0.033(3) 0.033(3) 0.026(3) 0.000(2) 0.002(2) 0.004(3)
C153 0.031(3) 0.033(3) 0.034(3) 0.003(3) 0.006(2) 0.005(3)
C154 0.035(3) 0.031(3) 0.033(3) -0.002(3) 0.008(3) 0.006(3)
C155 0.035(3) 0.026(3) 0.029(3) -0.002(2) 0.003(2) -0.001(2)
C156 0.026(3) 0.032(3) 0.030(3) 0.004(2) 0.002(2) 0.005(2)
C157 0.033(3) 0.041(4) 0.044(4) -0.003(3) 0.002(3) 0.010(3)
C158 0.058(5) 0.159(10) 0.069(6) 0.046(6) -0.001(4) 0.027(5)
C159 0.041(4) 0.102(7) 0.128(8) 0.041(6) -0.009(5) 0.006(5)
C160 0.058(5) 0.170(11) 0.146(9) -0.089(8) -0.042(6) 0.068(6)
C161 0.032(3) 0.050(4) 0.036(4) -0.007(3) 0.003(3) 0.002(3)
C162 0.125(8) 0.074(6) 0.048(5) -0.006(4) -0.021(5) 0.000(5)
C163 0.100(7) 0.094(7) 0.056(5) -0.024(5) 0.002(5) -0.030(5)
C164 0.077(6) 0.150(9) 0.074(6) -0.067(6) -0.018(5) 0.034(6)
B1 0.037(4) 0.048(5) 0.021(3) -0.004(3) -0.002(3) -0.008(3)

loop_
_atom_type_symbol
_atom_type_description
_atom_type_scat_dispersion_real
_atom_type_scat_dispersion_imag
_atom_type_scat_source
C C 0.0033 0.0016 'International Tables Vol C Tables 4.2.6.8 and 6.1.1.4'
H H 0.0000 0.0000 'International Tables Vol C Tables 4.2.6.8 and 6.1.1.4'
B B 0.0013 0.0007 'International Tables Vol C Tables 4.2.6.8 and 6.1.1.4'
N N 0.0061 0.0033 'International Tables Vol C Tables 4.2.6.8 and 6.1.1.4'
O O 0.0106 0.0060 'International Tables Vol C Tables 4.2.6.8 and 6.1.1.4'
Lu Lu -0.4720 5.8584 'International Tables Vol C Tables 4.2.6.8 and 6.1.1.4'

loop_
_geom_angle_atom_site_label_1
_geom_angle_atom_site_label_2
_geom_angle_atom_site_label_3
_geom_angle
O Lu N32 159.13(15)
O Lu C4 96.68(17)
N32 Lu C4 97.10(18)
O Lu C1 89.60(16)
N32 Lu C1 102.90(18)
C4 Lu C1 101.50(19)
O Lu N22 81.68(14)
N32 Lu N22 82.84(15)
C4 Lu N22 89.49(17)
C1 Lu N22 166.73(18)
O Lu N12 86.07(14)
N32 Lu N12 77.09(16)
C4 Lu N12 166.79(17)
C1 Lu N12 91.42(18)
N22 Lu N12 78.09(16)
C44 O C41 109.6(4)
C44 O Lu 130.3(3)
C41 O Lu 119.5(3)
C15 N11 N12 108.9(5)
C15 N11 B1 129.0(5)
N12 N11 B1 122.1(4)
C13 N12 N11 107.1(5)
C13 N12 Lu 134.1(4)
N11 N12 Lu 117.8(3)
C25 N21 N22 109.5(4)
C25 N21 B1 128.8(5)
N22 N21 B1 121.7(4)
C23 N22 N21 106.6(4)
C23 N22 Lu 134.2(4)
N21 N22 Lu 119.2(3)
C35 N31 N32 108.7(5)
C35 N31 B1 130.5(5)
N32 N31 B1 120.4(4)
C33 N32 N31 107.0(4)
C33 N32 Lu 131.2(4)
N31 N32 Lu 120.9(3)
C2 C1 Lu 169.9(5)
C1 C2 C3 174.7(6)
C2 C3 C91 109.1(4)
C2 C3 C71 109.2(4)
C91 C3 C71 108.5(4)
C2 C3 C51 109.1(4)
C91 C3 C51 113.0(4)
C71 C3 C51 107.9(4)
C5 C4 Lu 159.4(5)
C4 C5 C6 172.6(6)
C5 C6 C111 113.0(4)
C5 C6 C131 104.0(4)
C111 C6 C131 109.6(4)
C5 C6 C151 110.5(4)
C111 C6 C151 105.5(4)
C131 C6 C151 114.5(4)
N12 C13 C14 109.1(5)
N12 C13 C17 122.9(6)
C14 C13 C17 128.0(6)
C15 C14 C13 106.4(6)
N11 C15 C14 108.5(5)
N11 C15 C16 123.3(6)
C14 C15 C16 128.2(6)
N22 C23 C24 110.0(5)
N22 C23 C27 122.7(5)
C24 C23 C27 127.3(5)
C25 C24 C23 106.5(5)
N21 C25 C24 107.4(5)
N21 C25 C26 122.5(6)
C24 C25 C26 130.1(6)
N32 C33 C34 109.8(6)
N32 C33 C37 120.7(5)
C34 C33 C37 129.5(5)
C35 C34 C33 106.0(5)
N31 C35 C34 108.5(5)
N31 C35 C36 122.1(6)
C34 C35 C36 129.4(6)
O C41 C42 105.5(5)
C43 C42 C41 105.5(6)
C44 C43 C42 106.1(7)
O C44 C43 105.2(5)
C56 C51 C52 118.5(5)
C56 C51 C3 121.9(5)
C52 C51 C3 119.6(5)
C53 C52 C51 121.6(5)
C54 C53 C52 117.5(5)
C54 C53 C57 122.3(5)
C52 C53 C57 120.1(5)
C53 C54 C55 122.2(6)
C56 C55 C54 118.5(6)
C56 C55 C61A 118.2(5)
C54 C55 C61A 123.2(6)
C56 C55 C61B 128.0(16)
C54 C55 C61B 112.5(16)
C55 C56 C51 121.6(5)
C60 C57 C53 113.3(5)
C60 C57 C58 108.5(5)
C53 C57 C58 109.1(5)
C60 C57 C59 108.5(5)
C53 C57 C59 109.2(5)
C58 C57 C59 108.1(5)
C64A C61A C62A 108.5(5)
C64A C61A C63A 108.5(5)
C62A C61A C63A 107.9(5)
C64A C61A C55 108.8(7)
C62A C61A C55 112.8(6)
C63A C61A C55 110.2(6)
C64B C61B C62B 108.5(6)
C64B C61B C63B 108.5(5)
C62B C61B C63B 108.0(6)
C64B C61B C55 112(3)
C62B C61B C55 115(4)
C63B C61B C55 105(3)
C72 C71 C76 118.9(5)
C72 C71 C3 120.6(5)
C76 C71 C3 120.2(4)
C71 C72 C73 121.1(5)
C74 C73 C72 118.7(5)
C74 C73 C77 122.1(5)
C72 C73 C77 119.2(5)
C73 C74 C75 122.0(5)
C76 C75 C74 117.6(5)
C76 C75 C81 119.5(5)
C74 C75 C81 122.9(5)
C75 C76 C71 121.8(5)
C79B C77 C73 117.4(12)
C80A C77 C73 114.4(6)
C80A C77 C79A 109.7(8)
C73 C77 C79A 107.2(6)
C80A C77 C78A 108.5(8)
C73 C77 C78A 109.8(6)
C79A C77 C78A 106.9(9)
C79B C77 C80B 114.2(17)
C73 C77 C80B 109.4(11)
C79B C77 C78B 104.2(17)
C73 C77 C78B 106.2(11)
C80B C77 C78B 104.1(15)
C84A C81 C83A 115.0(9)
C84A C81 C75 110.0(6)
C84B C81 C75 113.8(9)
C83A C81 C75 110.6(6)
C84A C81 C82A 112.2(9)
C83A C81 C82A 102.8(8)
C75 C81 C82A 105.6(6)
C84B C81 C83B 105.2(12)
C75 C81 C83B 116.3(8)
C84B C81 C82B 109.3(12)
C75 C81 C82B 108.1(8)
C83B C81 C82B 103.6(11)
C96 C91 C92 118.7(5)
C96 C91 C3 123.4(5)
C92 C91 C3 117.6(4)
C93 C92 C91 122.2(5)
C92 C93 C94 117.2(5)
C92 C93 C97 118.8(5)
C94 C93 C97 124.0(5)
C93 C94 C95 122.6(5)
C96 C95 C94 117.8(5)
C96 C95 C101 122.4(5)
C94 C95 C101 119.7(5)
C91 C96 C95 121.4(5)
C98 C97 C99 108.1(6)
C98 C97 C93 109.8(5)
C99 C97 C93 112.9(5)
C98 C97 C100 108.5(5)
C99 C97 C100 108.6(5)
C93 C97 C100 108.8(5)
C104 C101 C103 110.5(7)
C104 C101 C102 107.2(6)
C103 C101 C102 108.3(6)
C104 C101 C95 110.1(5)
C103 C101 C95 108.6(5)
C102 C101 C95 112.1(5)
C112 C111 C116 118.9(5)
C112 C111 C6 122.5(5)
C116 C111 C6 118.7(5)
C111 C112 C113 121.3(5)
C114 C113 C112 117.1(5)
C114 C113 C117 124.0(6)
C112 C113 C117 118.9(6)
C113 C114 C115 123.3(5)
C116 C115 C114 118.1(5)
C116 C115 C121 121.8(5)
C114 C115 C121 120.1(5)
C115 C116 C111 121.3(5)
C119 C117 C118 109.2(6)
C119 C117 C120 108.6(6)
C118 C117 C120 107.6(7)
C119 C117 C113 108.1(5)
C118 C117 C113 111.8(6)
C120 C117 C113 111.4(6)
C123 C121 C122 106.7(6)
C123 C121 C124 108.3(6)
C122 C121 C124 108.8(6)
C123 C121 C115 112.9(5)
C122 C121 C115 109.4(5)
C124 C121 C115 110.7(5)
C132 C131 C136 118.4(5)
C132 C131 C6 121.5(5)
C136 C131 C6 119.8(4)
C131 C132 C133 121.9(5)
C134 C133 C132 117.4(5)
C134 C133 C137 123.8(5)
C132 C133 C137 118.8(5)
C133 C134 C135 123.1(5)
C136 C135 C134 116.8(5)
C136 C135 C141 122.7(5)
C134 C135 C141 120.5(5)
C135 C136 C131 122.3(5)
C140 C137 C138 109.5(5)
C140 C137 C139 107.7(5)
C138 C137 C139 109.3(6)
C140 C137 C133 111.6(5)
C138 C137 C133 110.8(5)
C139 C137 C133 107.9(5)
C144 C141 C143 109.9(6)
C144 C141 C135 112.8(5)
C143 C141 C135 109.9(5)
C144 C141 C142 107.5(6)
C143 C141 C142 108.0(6)
C135 C141 C142 108.7(5)
C152 C151 C156 119.1(5)
C152 C151 C6 118.6(5)
C156 C151 C6 122.1(5)
C151 C152 C153 121.3(5)
C154 C153 C152 118.0(5)
C154 C153 C157 122.0(5)
C152 C153 C157 120.0(5)
C155 C154 C153 122.0(5)
C154 C155 C156 118.4(5)
C154 C155 C161 122.0(5)
C156 C155 C161 119.6(5)
C155 C156 C151 121.2(5)
C160 C157 C158 107.0(7)
C160 C157 C159 108.0(7)
C158 C157 C159 109.3(6)
C160 C157 C153 112.8(5)
C158 C157 C153 110.2(5)
C159 C157 C153 109.4(5)
C163 C161 C164 107.1(7)
C163 C161 C162 108.9(6)
C164 C161 C162 108.7(7)
C163 C161 C155 110.5(5)
C164 C161 C155 112.5(5)
C162 C161 C155 109.1(5)
N11 B1 N31 108.7(5)
N11 B1 N21 109.7(5)
N31 B1 N21 111.2(5)

loop_
_geom_bond_atom_site_label_1
_geom_bond_atom_site_label_2
_geom_bond_distance
Lu O 2.283(3)
Lu N32 2.326(4)
Lu C4 2.328(6)
Lu C1 2.358(6)
Lu N22 2.401(4)
Lu N12 2.443(5)
O C44 1.453(7)
O C41 1.468(6)
N11 C15 1.343(7)
N11 N12 1.375(6)
N11 B1 1.544(8)
N12 C13 1.329(7)
N21 C25 1.352(7)
N21 N22 1.380(6)
N21 B1 1.547(8)
N22 C23 1.330(7)
N31 C35 1.341(7)
N31 N32 1.378(6)
N31 B1 1.544(8)
N32 C33 1.333(7)
C1 C2 1.183(7)
C2 C3 1.483(7)
C3 C91 1.540(7)
C3 C71 1.543(7)
C3 C51 1.552(7)
C4 C5 1.216(7)
C5 C6 1.479(8)
C6 C111 1.544(7)
C6 C131 1.553(7)
C6 C151 1.557(7)
C13 C14 1.394(8)
C13 C17 1.489(8)
C14 C15 1.354(8)
C15 C16 1.497(9)
C23 C24 1.385(8)
C23 C27 1.498(8)
C24 C25 1.374(8)
C25 C26 1.479(8)
C33 C34 1.379(8)
C33 C37 1.487(8)
C34 C35 1.372(8)
C35 C36 1.513(8)
C41 C42 1.480(8)
C42 C43 1.480(10)
C43 C44 1.466(9)
C51 C56 1.373(7)
C51 C52 1.400(7)
C52 C53 1.384(8)
C53 C54 1.381(8)
C53 C57 1.521(7)
C54 C55 1.387(8)
C55 C56 1.373(8)
C55 C61A 1.549(9)
C55 C61B 1.55(4)
C57 C60 1.515(7)
C57 C58 1.523(7)
C57 C59 1.534(7)
C61A C64A 1.516(7)
C61A C62A 1.523(7)
C61A C63A 1.534(8)
C61B C64B 1.516(7)
C61B C62B 1.523(7)
C61B C63B 1.534(8)
C71 C72 1.385(7)
C71 C76 1.386(7)
C72 C73 1.389(7)
C73 C74 1.376(8)
C73 C77 1.536(8)
C74 C75 1.401(8)
C75 C76 1.386(7)
C75 C81 1.538(8)
C77 C79B 1.45(3)
C77 C80A 1.478(10)
C77 C79A 1.540(12)
C77 C78A 1.550(13)
C77 C80B 1.57(3)
C77 C78B 1.60(3)
C81 C84A 1.400(13)
C81 C84B 1.464(19)
C81 C83A 1.513(12)
C81 C82A 1.581(12)
C81 C83B 1.587(19)
C81 C82B 1.65(2)
C91 C96 1.375(7)
C91 C92 1.388(7)
C92 C93 1.379(7)
C93 C94 1.383(7)
C93 C97 1.533(8)
C94 C95 1.393(8)
C95 C96 1.384(7)
C95 C101 1.530(8)
C97 C98 1.510(8)
C97 C99 1.516(8)
C97 C100 1.534(8)
C101 C104 1.516(9)
C101 C103 1.517(9)
C101 C102 1.527(9)
C111 C112 1.370(7)
C111 C116 1.403(7)
C112 C113 1.419(8)
C113 C114 1.370(8)
C113 C117 1.530(8)
C114 C115 1.385(8)
C115 C116 1.377(7)
C115 C121 1.535(8)
C117 C119 1.526(9)
C117 C118 1.528(10)
C117 C120 1.530(9)
C121 C123 1.524(9)
C121 C122 1.526(9)
C121 C124 1.528(9)
C131 C132 1.371(7)
C131 C136 1.395(7)
C132 C133 1.404(7)
C133 C134 1.370(7)
C133 C137 1.549(7)
C134 C135 1.406(7)
C135 C136 1.378(7)
C135 C141 1.527(7)
C137 C140 1.504(8)
C137 C138 1.505(8)
C137 C139 1.516(9)
C141 C144 1.498(8)
C141 C143 1.501(9)
C141 C142 1.536(8)
C151 C152 1.383(7)
C151 C156 1.387(7)
C152 C153 1.393(7)
C153 C154 1.388(7)
C153 C157 1.542(7)
C154 C155 1.385(7)
C155 C156 1.386(7)
C155 C161 1.531(7)
C157 C160 1.495(9)
C157 C158 1.507(9)
C157 C159 1.510(10)
C161 C163 1.490(9)
C161 C164 1.496(9)
C161 C162 1.515(9)

loop_
_geom_torsion_atom_site_label_1
_geom_torsion_atom_site_label_2
_geom_torsion_atom_site_label_3
_geom_torsion_atom_site_label_4
_geom_torsion
N32 Lu O C44 -7.3(8)
C4 Lu O C44 -138.3(5)
C1 Lu O C44 120.2(5)
N22 Lu O C44 -49.8(5)
N12 Lu O C44 28.7(5)
N32 Lu O C41 -177.3(5)
C4 Lu O C41 51.7(5)
C1 Lu O C41 -49.8(5)
N22 Lu O C41 140.2(5)
N12 Lu O C41 -141.3(5)
C15 N11 N12 C13 1.1(6)
B1 N11 N12 C13 179.5(5)
C15 N11 N12 Lu -169.1(4)
B1 N11 N12 Lu 9.3(6)
O Lu N12 C13 63.6(5)
N32 Lu N12 C13 -128.8(5)
C4 Lu N12 C13 166.1(7)
C1 Lu N12 C13 -25.9(5)
N22 Lu N12 C13 145.9(5)
O Lu N12 N11 -129.5(4)
N32 Lu N12 N11 38.1(4)
C4 Lu N12 N11 -27.0(9)
C1 Lu N12 N11 141.0(4)
N22 Lu N12 N11 -47.2(4)
C25 N21 N22 C23 0.7(6)
B1 N21 N22 C23 -178.6(5)
C25 N21 N22 Lu -176.5(4)
B1 N21 N22 Lu 4.2(6)
O Lu N22 C23 -48.3(5)
N32 Lu N22 C23 145.7(6)
C4 Lu N22 C23 48.5(6)
C1 Lu N22 C23 -97.7(9)
N12 Lu N22 C23 -136.0(6)
O Lu N22 N21 127.9(4)
N32 Lu N22 N21 -38.0(4)
C4 Lu N22 N21 -135.2(4)
C1 Lu N22 N21 78.6(8)
N12 Lu N22 N21 40.2(4)
C35 N31 N32 C33 1.3(6)
B1 N31 N32 C33 -172.4(5)
C35 N31 N32 Lu -169.2(4)
B1 N31 N32 Lu 17.1(6)
O Lu N32 C33 177.1(5)
C4 Lu N32 C33 -52.0(5)
C1 Lu N32 C33 51.6(6)
N22 Lu N32 C33 -140.5(5)
N12 Lu N32 C33 140.1(5)
O Lu N32 N31 -15.1(7)
C4 Lu N32 N31 115.9(4)
C1 Lu N32 N31 -140.6(4)
N22 Lu N32 N31 27.3(4)
N12 Lu N32 N31 -52.1(4)
O Lu C1 C2 -119(3)
N32 Lu C1 C2 44(3)
C4 Lu C1 C2 145(3)
N22 Lu C1 C2 -70(3)
N12 Lu C1 C2 -33(3)
Lu C1 C2 C3 -23(9)
C1 C2 C3 C91 -129(6)
C1 C2 C3 C71 -10(7)
C1 C2 C3 C51 107(6)
O Lu C4 C5 -32.4(13)
N32 Lu C4 C5 163.3(13)
C1 Lu C4 C5 58.5(13)
N22 Lu C4 C5 -114.0(13)
N12 Lu C4 C5 -133.7(11)
Lu C4 C5 C6 -10(5)
C4 C5 C6 C111 135(4)
C4 C5 C6 C131 16(4)
C4 C5 C6 C151 -107(4)
N11 N12 C13 C14 -0.5(6)
Lu N12 C13 C14 167.4(4)
N11 N12 C13 C17 179.6(5)
Lu N12 C13 C17 -12.5(9)
N12 C13 C14 C15 -0.2(7)
C17 C13 C14 C15 179.7(6)
N12 N11 C15 C14 -1.2(7)
B1 N11 C15 C14 -179.5(6)
N12 N11 C15 C16 179.4(6)
B1 N11 C15 C16 1.1(10)
C13 C14 C15 N11 0.9(7)
C13 C14 C15 C16 -179.8(7)
N21 N22 C23 C24 -0.8(6)
Lu N22 C23 C24 175.7(4)
N21 N22 C23 C27 178.8(5)
Lu N22 C23 C27 -4.6(9)
N22 C23 C24 C25 0.6(7)
C27 C23 C24 C25 -179.0(6)
N22 N21 C25 C24 -0.3(7)
B1 N21 C25 C24 179.0(6)
N22 N21 C25 C26 -179.2(5)
B1 N21 C25 C26 0.1(10)
C23 C24 C25 N21 -0.2(7)
C23 C24 C25 C26 178.6(6)
N31 N32 C33 C34 -0.4(7)
Lu N32 C33 C34 168.7(4)
N31 N32 C33 C37 179.4(5)
Lu N32 C33 C37 -11.5(9)
N32 C33 C34 C35 -0.7(7)
C37 C33 C34 C35 179.6(6)
N32 N31 C35 C34 -1.7(6)
B1 N31 C35 C34 171.1(6)
N32 N31 C35 C36 177.3(5)
B1 N31 C35 C36 -9.9(9)
C33 C34 C35 N31 1.5(7)
C33 C34 C35 C36 -177.4(6)
C44 O C41 C42 3.8(8)
Lu O C41 C42 175.7(4)
O C41 C42 C43 -19.8(9)
C41 C42 C43 C44 28.7(10)
C41 O C44 C43 13.9(8)
Lu O C44 C43 -156.9(6)
C42 C43 C44 O -26.1(9)
C2 C3 C51 C56 -122.1(5)
C91 C3 C51 C56 116.3(5)
C71 C3 C51 C56 -3.6(7)
C2 C3 C51 C52 56.9(6)
C91 C3 C51 C52 -64.6(6)
C71 C3 C51 C52 175.4(5)
C56 C51 C52 C53 -0.3(8)
C3 C51 C52 C53 -179.4(5)
C51 C52 C53 C54 1.2(9)
C51 C52 C53 C57 -179.0(5)
C52 C53 C54 C55 -0.7(9)
C57 C53 C54 C55 179.4(6)
C53 C54 C55 C56 -0.6(10)
C53 C54 C55 C61A -178.5(7)
C53 C54 C55 C61B 169.0(17)
C54 C55 C56 C51 1.6(10)
C61A C55 C56 C51 179.5(6)
C61B C55 C56 C51 -166.3(19)
C52 C51 C56 C55 -1.1(9)
C3 C51 C56 C55 178.0(6)
C54 C53 C57 C60 3.3(8)
C52 C53 C57 C60 -176.5(6)
C54 C53 C57 C58 124.3(6)
C52 C53 C57 C58 -55.5(7)
C54 C53 C57 C59 -117.7(6)
C52 C53 C57 C59 62.4(7)
C56 C55 C61A C64A 54.9(9)
C54 C55 C61A C64A -127.2(8)
C56 C55 C61A C62A 175.4(7)
C54 C55 C61A C62A -6.7(10)
C56 C55 C61A C63A -63.9(9)
C54 C55 C61A C63A 113.9(8)
C56 C55 C61B C64B 99(3)
C54 C55 C61B C64B -70(3)
C56 C55 C61B C62B -137(2)
C54 C55 C61B C62B 54(2)
C56 C55 C61B C63B -19(3)
C54 C55 C61B C63B 172.7(19)
C2 C3 C71 C72 31.5(7)
C91 C3 C71 C72 150.3(5)
C51 C3 C71 C72 -87.0(6)
C2 C3 C71 C76 -156.0(5)
C91 C3 C71 C76 -37.1(6)
C51 C3 C71 C76 85.6(6)
C76 C71 C72 C73 -1.4(8)
C3 C71 C72 C73 171.3(5)
C71 C72 C73 C74 0.1(9)
C71 C72 C73 C77 -179.0(5)
C72 C73 C74 C75 0.7(9)
C77 C73 C74 C75 179.8(6)
C73 C74 C75 C76 -0.1(9)
C73 C74 C75 C81 -178.6(6)
C74 C75 C76 C71 -1.2(9)
C81 C75 C76 C71 177.3(5)
C72 C71 C76 C75 2.0(8)
C3 C71 C76 C75 -170.7(5)
C74 C73 C77 C79B -171.5(16)
C72 C73 C77 C79B 7.6(18)
C74 C73 C77 C80A 9.6(11)
C72 C73 C77 C80A -171.3(8)
C74 C73 C77 C79A -112.4(8)
C72 C73 C77 C79A 66.8(9)
C74 C73 C77 C78A 131.8(9)
C72 C73 C77 C78A -49.1(10)
C74 C73 C77 C80B -39.4(14)
C72 C73 C77 C80B 139.8(13)
C74 C73 C77 C78B 72.4(13)
C72 C73 C77 C78B -108.4(13)
C76 C75 C81 C84A -60.1(10)
C74 C75 C81 C84A 118.3(10)
C76 C75 C81 C84B 118.2(11)
C74 C75 C81 C84B -63.4(12)
C76 C75 C81 C83A 171.8(8)
C74 C75 C81 C83A -9.8(10)
C76 C75 C81 C82A 61.2(8)
C74 C75 C81 C82A -120.4(7)
C76 C75 C81 C83B -4.2(12)
C74 C75 C81 C83B 174.2(10)
C76 C75 C81 C82B -120.1(9)
C74 C75 C81 C82B 58.3(11)
C2 C3 C91 C96 -137.4(5)
C71 C3 C91 C96 103.6(5)
C51 C3 C91 C96 -15.9(7)
C2 C3 C91 C92 48.7(6)
C71 C3 C91 C92 -70.2(6)
C51 C3 C91 C92 170.2(4)
C96 C91 C92 C93 -1.0(8)
C3 C91 C92 C93 173.1(5)
C91 C92 C93 C94 1.0(8)
C91 C92 C93 C97 -178.0(5)
C92 C93 C94 C95 -0.1(8)
C97 C93 C94 C95 178.9(5)
C93 C94 C95 C96 -0.8(8)
C93 C94 C95 C101 -179.2(5)
C92 C91 C96 C95 0.0(8)
C3 C91 C96 C95 -173.7(5)
C94 C95 C96 C91 0.8(8)
C101 C95 C96 C91 179.2(5)
C92 C93 C97 C98 -59.8(7)
C94 C93 C97 C98 121.3(6)
C92 C93 C97 C99 179.6(6)
C94 C93 C97 C99 0.7(8)
C92 C93 C97 C100 58.9(7)
C94 C93 C97 C100 -120.0(6)
C96 C95 C101 C104 131.0(7)
C94 C95 C101 C104 -50.6(8)
C96 C95 C101 C103 -107.8(7)
C94 C95 C101 C103 70.5(8)
C96 C95 C101 C102 11.8(8)
C94 C95 C101 C102 -169.9(6)
C5 C6 C111 C112 10.8(7)
C131 C6 C111 C112 126.3(5)
C151 C6 C111 C112 -109.9(5)
C5 C6 C111 C116 -169.1(5)
C131 C6 C111 C116 -53.6(6)
C151 C6 C111 C116 70.2(6)
C116 C111 C112 C113 1.1(8)
C6 C111 C112 C113 -178.8(5)
C111 C112 C113 C114 1.5(9)
C111 C112 C113 C117 -176.9(5)
C112 C113 C114 C115 -3.0(9)
C117 C113 C114 C115 175.4(6)
C113 C114 C115 C116 1.8(9)
C113 C114 C115 C121 179.8(6)
C114 C115 C116 C111 0.9(8)
C121 C115 C116 C111 -177.0(5)
C112 C111 C116 C115 -2.3(8)
C6 C111 C116 C115 177.6(5)
C114 C113 C117 C119 -108.3(7)
C112 C113 C117 C119 70.0(8)
C114 C113 C117 C118 131.4(7)
C112 C113 C117 C118 -50.3(8)
C114 C113 C117 C120 11.0(10)
C112 C113 C117 C120 -170.7(7)
C116 C115 C121 C123 -4.9(8)
C114 C115 C121 C123 177.2(6)
C116 C115 C121 C122 113.8(6)
C114 C115 C121 C122 -64.2(7)
C116 C115 C121 C124 -126.5(6)
C114 C115 C121 C124 55.6(8)
C5 C6 C131 C132 96.4(6)
C111 C6 C131 C132 -24.7(7)
C151 C6 C131 C132 -143.0(5)
C5 C6 C131 C136 -76.9(6)
C111 C6 C131 C136 162.0(5)
C151 C6 C131 C136 43.7(7)
C136 C131 C132 C133 -0.9(8)
C6 C131 C132 C133 -174.2(5)
C131 C132 C133 C134 0.7(8)
C131 C132 C133 C137 -177.8(5)
C132 C133 C134 C135 -0.3(8)
C137 C133 C134 C135 178.1(5)
C133 C134 C135 C136 0.1(8)
C133 C134 C135 C141 179.3(5)
C134 C135 C136 C131 -0.3(8)
C141 C135 C136 C131 -179.5(5)
C132 C131 C136 C135 0.7(8)
C6 C131 C136 C135 174.2(5)
C134 C133 C137 C140 9.2(8)
C132 C133 C137 C140 -172.5(6)
C134 C133 C137 C138 131.5(6)
C132 C133 C137 C138 -50.2(7)
C134 C133 C137 C139 -108.9(6)
C132 C133 C137 C139 69.4(7)
C136 C135 C141 C144 -8.6(8)
C134 C135 C141 C144 172.4(6)
C136 C135 C141 C143 114.4(6)
C134 C135 C141 C143 -64.7(7)
C136 C135 C141 C142 -127.6(6)
C134 C135 C141 C142 53.3(7)
C5 C6 C151 C152 -35.0(6)
C111 C6 C151 C152 87.5(6)
C131 C6 C151 C152 -151.9(5)
C5 C6 C151 C156 150.4(5)
C111 C6 C151 C156 -87.2(6)
C131 C6 C151 C156 33.4(7)
C156 C151 C152 C153 1.9(8)
C6 C151 C152 C153 -172.9(5)
C151 C152 C153 C154 -1.3(8)
C151 C152 C153 C157 -179.9(5)
C152 C153 C154 C155 0.0(8)
C157 C153 C154 C155 178.5(5)
C153 C154 C155 C156 0.7(8)
C153 C154 C155 C161 179.9(5)
C154 C155 C156 C151 -0.1(8)
C161 C155 C156 C151 -179.4(5)
C152 C151 C156 C155 -1.2(8)
C6 C151 C156 C155 173.5(5)
C154 C153 C157 C160 7.1(10)
C152 C153 C157 C160 -174.4(7)
C154 C153 C157 C158 126.6(7)
C152 C153 C157 C158 -54.9(8)
C154 C153 C157 C159 -113.2(7)
C152 C153 C157 C159 65.3(8)
C154 C155 C161 C163 -120.2(7)
C156 C155 C161 C163 59.0(8)
C154 C155 C161 C164 -0.6(9)
C156 C155 C161 C164 178.6(7)
C154 C155 C161 C162 120.1(7)
C156 C155 C161 C162 -60.7(7)
C15 N11 B1 N31 111.8(6)
N12 N11 B1 N31 -66.2(6)
C15 N11 B1 N21 -126.4(6)
N12 N11 B1 N21 55.5(7)
C35 N31 B1 N11 -121.1(6)
N32 N31 B1 N11 51.0(6)
C35 N31 B1 N21 118.1(6)
N32 N31 B1 N21 -69.8(6)
C25 N21 B1 N11 116.2(6)
N22 N21 B1 N11 -64.6(6)
C25 N21 B1 N31 -123.6(6)
N22 N21 B1 N31 55.6(7)

loop_
_platon_squeeze_void_nr
_platon_squeeze_void_average_x
_platon_squeeze_void_average_y
_platon_squeeze_void_average_z
_platon_squeeze_void_volume
_platon_squeeze_void_count_electrons
_platon_squeeze_void_content
1 -0.183 0.250 0.038 1391 301 ' '
2 0.169 0.750 0.458 1390 305 ' '
3 0.075 0.608 0.415 6 1 ' '
4 0.075 0.892 0.915 7 1 ' '
5 0.924 0.108 0.085 6 1 ' '
6 0.924 0.392 0.585 7 1 ' '
